data_4111869
loop_
_publ_author_name
'Michael Schmittel'
'Venkateshwarlu Kalsani'
'Ravuri S. K. Kishore'
'Helmut C\"olfen'
'Jan W. Bats'

_publ_section_title
;
 Dynamic and Fluorescent Nanoscale Phenanthroline/Terpyridine Zinc(II)
 Ladders. Self-Recognition in Unlike Ligand/Like Metal Coordination
 Scenarios
;
_journal_name_full 'Journal of the American Chemical Society'
_journal_page_first 11544
_journal_page_last 11545
_journal_paper_doi 10.1021/ja0525096
_journal_volume 127
_journal_year 2005
_chemical_formula_moiety 'C208 H156 N20 O4 Zn4, 8 (C F3 S O3)'
_chemical_formula_sum 'C216 H156 F24 N20 O28 S8 Zn4'
_chemical_formula_weight 4453.57
_chemical_name_systematic
; 
 ? 
;
_space_group_IT_number 14
_symmetry_cell_setting monoclinic
_symmetry_space_group_name_Hall '-P 2yn'
_symmetry_space_group_name_H-M 'P 1 21/n 1'
_atom_sites_solution_hydrogens geom
_atom_sites_solution_primary direct
_atom_sites_solution_secondary difmap
_audit_creation_method SHELXL-97
_cell_angle_alpha 90.00
_cell_angle_beta 94.851(17)
_cell_angle_gamma 90.00
_cell_formula_units_Z 2
_cell_length_a 21.715(6)
_cell_length_b 19.196(6)
_cell_length_c 28.620(7)
_cell_measurement_reflns_used 91
_cell_measurement_temperature 157(2)
_cell_measurement_theta_max 23
_cell_measurement_theta_min 3
_cell_volume 11887(6)
_computing_cell_refinement 'SMART (Siemens, 1995)'
_computing_data_collection 'SMART (Siemens, 1995)'
_computing_data_reduction 'SAINT (Siemens, 1995)'
_computing_publication_material 'SHELXL-97 (Sheldrick, 1997)'
_computing_structure_refinement 'SHELXL-97 (Sheldrick, 1997)'
_computing_structure_solution 'SHELXS-97 (Sheldrick, 1997)'
_diffrn_ambient_temperature 157(2)
_diffrn_measured_fraction_theta_full 0.997
_diffrn_measured_fraction_theta_max 0.997
_diffrn_measurement_device_type SIEMENS_SMART_CCD
_diffrn_measurement_method \w
_diffrn_radiation_monochromator graphite
_diffrn_radiation_source 'normal-focus sealed tube'
_diffrn_radiation_type MoK\a
_diffrn_radiation_wavelength 0.71073
_diffrn_reflns_av_R_equivalents 0.2147
_diffrn_reflns_av_sigmaI/netI 0.2476
_diffrn_reflns_limit_h_max 24
_diffrn_reflns_limit_h_min -24
_diffrn_reflns_limit_k_max 21
_diffrn_reflns_limit_k_min -21
_diffrn_reflns_limit_l_max 31
_diffrn_reflns_limit_l_min -31
_diffrn_reflns_number 101150
_diffrn_reflns_theta_full 23.35
_diffrn_reflns_theta_max 23.35
_diffrn_reflns_theta_min 1.13
_diffrn_standards_decay_% 0.0
_diffrn_standards_interval_time 1200
_diffrn_standards_number 300
_exptl_absorpt_coefficient_mu 0.552
_exptl_absorpt_correction_T_max 1.000
_exptl_absorpt_correction_T_min 0.722
_exptl_absorpt_correction_type 'empirical, SADABS (Sheldrick, 2000)'
_exptl_crystal_colour yellow
_exptl_crystal_density_diffrn 1.244
_exptl_crystal_description block
_exptl_crystal_F_000 4560
_exptl_crystal_size_max 0.50
_exptl_crystal_size_mid 0.35
_exptl_crystal_size_min 0.20
_refine_diff_density_max 1.272
_refine_diff_density_min -0.556
_refine_diff_density_rms 0.151
_refine_ls_extinction_method none
_refine_ls_goodness_of_fit_ref 1.638
_refine_ls_hydrogen_treatment constr
_refine_ls_matrix_type full
_refine_ls_number_parameters 643
_refine_ls_number_reflns 17215
_refine_ls_number_restraints 0
_refine_ls_restrained_S_all 1.638
_refine_ls_R_factor_all 0.3733
_refine_ls_R_factor_gt 0.2315
_refine_ls_shift/su_max 0.178
_refine_ls_shift/su_mean 0.074
_refine_ls_structure_factor_coef Fsqd
_refine_ls_weighting_details 'calc w=1/[\s^2^(Fo^2^)+(0.1P)^2^] where P=(Fo^2^+2Fc^2^)/3'
_refine_ls_weighting_scheme calc
_refine_ls_wR_factor_gt 0.3967
_refine_ls_wR_factor_ref 0.4456
_reflns_number_gt 7479
_reflns_number_total 17215
_reflns_threshold_expression I>2sigma(I)
_cod_data_source_file ja0525096si20050418_104035.cif
_cod_data_source_block kalsani4
_cod_original_cell_volume 11887(5)
_cod_original_sg_symbol_H-M 'P 21/n'
_cod_database_code 4111869

loop_
_symmetry_equiv_pos_as_xyz
'x, y, z'
'-x+1/2, y+1/2, -z+1/2'
'-x, -y, -z'
'x-1/2, -y-1/2, z-1/2'

loop_
_atom_site_label
_atom_site_type_symbol
_atom_site_fract_x
_atom_site_fract_y
_atom_site_fract_z
_atom_site_U_iso_or_equiv
_atom_site_adp_type
_atom_site_occupancy
_atom_site_symmetry_multiplicity
_atom_site_calc_flag
_atom_site_refinement_flags
Zn2 Zn 0.72125(10) 0.08470(11) 0.31247(7) 0.0545(7) Uani 1 1 d .
Zn1 Zn 1.28159(10) 0.73154(11) 0.16473(7) 0.0477(7) Uani 1 1 d .
N9 N 0.7139(6) 0.2391(7) 0.7646(4) 0.043(4) Uiso 1 1 d .
C100 C 0.6748(7) 0.2466(7) 0.6889(5) 0.033(4) Uiso 1 1 d .
H10A H 0.6444 0.2656 0.6666 0.039 Uiso 1 1 calc R
N10 N 0.6411(6) 0.3251(7) 0.8004(5) 0.042(4) Uiso 1 1 d .
C101 C 0.6733(8) 0.2634(9) 0.7329(6) 0.046(5) Uiso 1 1 d .
N5 N 0.7938(6) 0.0186(7) 0.3444(5) 0.048(4) Uiso 1 1 d .
C77 C 0.7677(7) 0.0941(8) 0.4593(5) 0.034(4) Uiso 1 1 d .
H77A H 0.7972 0.0717 0.4808 0.041 Uiso 1 1 calc R
N2 N 1.2414(6) 0.6453(7) 0.1320(5) 0.049(4) Uiso 1 1 d .
C47 C 0.6782(8) -0.0300(9) 0.1866(6) 0.046(5) Uiso 1 1 d .
C52 C 0.7467(8) 0.0659(9) 0.2168(6) 0.052(5) Uiso 1 1 d .
C76 C 0.7655(8) 0.0798(9) 0.4128(6) 0.043(5) Uiso 1 1 d .
N6 N 0.7240(6) 0.1083(6) 0.3813(4) 0.036(4) Uiso 1 1 d .
C75 C 0.8090(8) 0.0277(8) 0.3903(6) 0.038(5) Uiso 1 1 d .
C39 C 0.9285(8) 0.2481(9) 0.1979(6) 0.045(5) Uiso 1 1 d .
C51 C 0.6998(8) 0.0131(9) 0.2237(6) 0.042(5) Uiso 1 1 d .
C10 C 1.3485(7) 0.7965(8) 0.0836(5) 0.035(4) Uiso 1 1 d .
N4 N 0.6794(7) 0.0138(8) 0.2672(5) 0.071(5) Uiso 1 1 d .
C36 C 0.9752(8) 0.2961(9) 0.1875(6) 0.046(5) Uiso 1 1 d .
N8 N 0.7928(6) 0.1929(7) 0.8356(5) 0.047(4) Uiso 1 1 d .
N3 N 0.7651(7) 0.1093(7) 0.2538(5) 0.057(4) Uiso 1 1 d .
C79 C 0.6834(8) 0.1719(9) 0.4422(6) 0.051(5) Uiso 1 1 d .
H79A H 0.6538 0.2042 0.4520 0.061 Uiso 1 1 calc R
C37 C 1.0182(8) 0.3200(9) 0.2219(6) 0.056(5) Uiso 1 1 d .
H37A H 1.0162 0.3035 0.2530 0.067 Uiso 1 1 calc R
C9 C 1.3652(9) 0.7952(11) 0.0343(7) 0.081(7) Uiso 1 1 d .
H9A H 1.3912 0.8301 0.0230 0.097 Uiso 1 1 calc R
C23 C 1.4272(8) 0.8488(9) 0.1368(6) 0.052(5) Uiso 1 1 d .
C96 C 0.8023(7) 0.1670(8) 0.7929(6) 0.037(5) Uiso 1 1 d .
C90 C 0.6711(9) 0.1954(9) 0.5935(7) 0.066(6) Uiso 1 1 d .
H90A H 0.6343 0.2134 0.6047 0.080 Uiso 1 1 calc R
C82 C 0.5977(9) 0.2338(10) 0.3635(7) 0.063(6) Uiso 1 1 d .
H82A H 0.5926 0.2511 0.3941 0.075 Uiso 1 1 calc R
C13 C 1.1950(9) 0.6100(10) 0.2042(7) 0.061(6) Uiso 1 1 d .
C89 C 0.7227(8) 0.1869(8) 0.6246(6) 0.041(5) Uiso 1 1 d .
O60 O 0.8275(8) 0.3066(9) 0.4181(6) 0.132(6) Uiso 1 1 d .
C35 C 0.9800(9) 0.3208(10) 0.1420(7) 0.066(6) Uiso 1 1 d .
H35A H 0.9510 0.3047 0.1176 0.080 Uiso 1 1 calc R
C102 C 0.6318(8) 0.3149(8) 0.7530(6) 0.037(5) Uiso 1 1 d .
O20 O 1.1635(9) 0.6774(11) 0.3339(7) 0.166(8) Uiso 1 1 d .
C45 C 0.7515(8) 0.0233(9) 0.1364(6) 0.051(5) Uiso 1 1 d .
H45A H 0.7706 0.0235 0.1077 0.061 Uiso 1 1 calc R
C97 C 0.7596(8) 0.1917(8) 0.7534(6) 0.039(5) Uiso 1 1 d .
C42 C 0.8364(8) 0.1625(9) 0.2084(6) 0.044(5) Uiso 1 1 d .
C86 C 0.7232(9) 0.1558(9) 0.5252(7) 0.058(6) Uiso 1 1 d .
N1 N 1.3139(6) 0.7471(7) 0.0966(4) 0.043(4) Uiso 1 1 d .
C7 C 1.3066(9) 0.6905(10) 0.0207(7) 0.064(6) Uiso 1 1 d .
C78 C 0.7264(8) 0.1419(8) 0.4749(6) 0.042(5) Uiso 1 1 d .
C43 C 0.8180(8) 0.1221(9) 0.1712(6) 0.049(5) Uiso 1 1 d .
H43A H 0.8369 0.1292 0.1429 0.059 Uiso 1 1 calc R
C22 C 1.3691(8) 0.8526(9) 0.1137(6) 0.042(5) Uiso 1 1 d .
C28 C 1.4724(9) 0.7795(11) 0.1361(7) 0.080(7) Uiso 1 1 d .
C103 C 0.5867(9) 0.3512(10) 0.7281(7) 0.065(6) Uiso 1 1 d .
H10B H 0.5787 0.3421 0.6955 0.079 Uiso 1 1 calc R
C12 C 1.2544(8) 0.6402(10) 0.0857(6) 0.052(5) Uiso 1 1 d .
C33 C 1.0621(10) 0.3939(11) 0.1670(7) 0.072(6) Uiso 1 1 d .
C41 C 0.8092(8) 0.1600(8) 0.2504(6) 0.042(5) Uiso 1 1 d .
C98 C 0.7603(7) 0.1734(8) 0.7067(5) 0.032(4) Uiso 1 1 d .
H98A H 0.7897 0.1403 0.6977 0.039 Uiso 1 1 calc R
C62 C 0.6177(9) -0.0316(9) 0.3285(6) 0.055(5) Uiso 1 1 d .
N7 N 0.6510(7) 0.1586(7) 0.3155(5) 0.055(4) Uiso 1 1 d .
C44 C 0.7727(8) 0.0705(9) 0.1721(6) 0.043(5) Uiso 1 1 d .
C99 C 0.7193(7) 0.2020(8) 0.6731(5) 0.034(4) Uiso 1 1 d .
C92 C 0.8323(8) 0.1781(9) 0.8731(7) 0.058(6) Uiso 1 1 d .
H92A H 0.8272 0.1998 0.9023 0.070 Uiso 1 1 calc R
C59 C 0.9120(8) 0.1287(9) 0.3203(6) 0.056(5) Uiso 1 1 d .
C4 C 1.2325(9) 0.5889(10) 0.0580(7) 0.062(6) Uiso 1 1 d .
C24 C 1.4558(11) 0.9034(12) 0.1653(8) 0.100(8) Uiso 1 1 d .
H24A H 1.4956 0.9003 0.1816 0.120 Uiso 1 1 calc R
C32 C 1.1067(10) 0.4454(11) 0.1565(7) 0.072(6) Uiso 1 1 d .
C54 C 0.8649(8) 0.1865(9) 0.3273(6) 0.047(5) Uiso 1 1 d .
C105 C 0.5630(9) 0.4095(10) 0.7964(7) 0.069(6) Uiso 1 1 d .
H10D H 0.5389 0.4425 0.8115 0.083 Uiso 1 1 calc R
C25 C 1.4170(12) 0.9622(13) 0.1659(8) 0.099(8) Uiso 1 1 d .
C95 C 0.8516(9) 0.1240(10) 0.7863(7) 0.065(6) Uiso 1 1 d .
H95A H 0.8592 0.1080 0.7559 0.078 Uiso 1 1 calc R
C34 C 1.0237(9) 0.3661(10) 0.1311(7) 0.076(7) Uiso 1 1 d .
H34A H 1.0279 0.3786 0.0994 0.091 Uiso 1 1 calc R
C40 C 0.8880(9) 0.2124(9) 0.2028(6) 0.053(5) Uiso 1 1 d .
C16 C 1.1752(11) 0.6505(12) 0.2871(8) 0.085(7) Uiso 1 1 d .
C48 C 0.6368(9) -0.0819(11) 0.1973(7) 0.075(6) Uiso 1 1 d .
H48A H 0.6221 -0.1154 0.1747 0.091 Uiso 1 1 calc R
C46 C 0.7054(9) -0.0218(10) 0.1416(7) 0.074(6) Uiso 1 1 d .
H46A H 0.6900 -0.0492 0.1156 0.089 Uiso 1 1 calc R
C38 C 1.0650(9) 0.3680(10) 0.2128(7) 0.071(6) Uiso 1 1 d .
H38A H 1.0962 0.3817 0.2362 0.085 Uiso 1 1 calc R
C93 C 0.8808(11) 0.1312(12) 0.8695(8) 0.095(8) Uiso 1 1 d .
H93A H 0.9068 0.1177 0.8964 0.114 Uiso 1 1 calc R
C87 C 0.7747(10) 0.1465(10) 0.5580(7) 0.079(7) Uiso 1 1 d .
H87A H 0.8120 0.1290 0.5474 0.095 Uiso 1 1 calc R
C18 C 1.2318(10) 0.5779(11) 0.2360(7) 0.070(6) Uiso 1 1 d .
C68 C 0.5308(11) 0.0474(12) 0.2990(8) 0.097(8) Uiso 1 1 d .
C2 C 1.1826(9) 0.5425(10) 0.1228(7) 0.068(6) Uiso 1 1 d .
C58 C 0.7750(10) 0.2620(11) 0.2979(8) 0.084(7) Uiso 1 1 d .
C8 C 1.3426(9) 0.7433(11) 0.0059(7) 0.078(7) Uiso 1 1 d .
H8A H 1.3521 0.7435 -0.0259 0.094 Uiso 1 1 calc R
C31 C 1.1409(9) 0.4887(10) 0.1434(6) 0.062(6) Uiso 1 1 d .
C1 C 1.2088(8) 0.6001(9) 0.1503(6) 0.050(5) Uiso 1 1 d .
C11 C 1.2896(8) 0.6957(9) 0.0677(6) 0.050(5) Uiso 1 1 d .
C104 C 0.5528(10) 0.4000(11) 0.7481(7) 0.084(7) Uiso 1 1 d .
H10C H 0.5230 0.4271 0.7299 0.101 Uiso 1 1 calc R
C80 C 0.6840(7) 0.1544(7) 0.3952(5) 0.026(4) Uiso 1 1 d .
C66 C 0.6372(12) -0.0636(13) 0.4070(9) 0.114(9) Uiso 1 1 d .
H66A H 0.6580 -0.0910 0.4310 0.136 Uiso 1 1 calc R
C71 C 0.8311(9) -0.0226(10) 0.3199(7) 0.068(6) Uiso 1 1 d .
H71A H 0.8251 -0.0251 0.2866 0.082 Uiso 1 1 calc R
C55 C 0.8700(9) 0.2195(10) 0.3699(7) 0.064(6) Uiso 1 1 d .
H55A H 0.9012 0.2086 0.3941 0.077 Uiso 1 1 calc R
C53 C 0.8183(8) 0.2047(8) 0.2918(5) 0.036(5) Uiso 1 1 d .
C74 C 0.8538(9) -0.0068(10) 0.4161(7) 0.067(6) Uiso 1 1 d .
H74A H 0.8591 -0.0015 0.4492 0.081 Uiso 1 1 calc R
C27 C 1.3343(11) 0.9151(12) 0.1153(8) 0.086(7) Uiso 1 1 d .
C91 C 0.6715(9) 0.1780(8) 0.5457(6) 0.053(5) Uiso 1 1 d .
H91A H 0.6339 0.1819 0.5264 0.063 Uiso 1 1 calc R
C106 C 0.6066(9) 0.3725(9) 0.8219(7) 0.062(6) Uiso 1 1 d .
H10E H 0.6131 0.3795 0.8548 0.074 Uiso 1 1 calc R
C5 C 1.2503(9) 0.5866(11) 0.0119(7) 0.069(6) Uiso 1 1 d .
H5A H 1.2367 0.5482 -0.0072 0.082 Uiso 1 1 calc R
C72 C 0.8777(10) -0.0608(11) 0.3442(8) 0.088(7) Uiso 1 1 d .
H72A H 0.9002 -0.0941 0.3280 0.106 Uiso 1 1 calc R
C88 C 0.7731(10) 0.1625(10) 0.6064(7) 0.073(6) Uiso 1 1 d .
H88A H 0.8095 0.1554 0.6267 0.088 Uiso 1 1 calc R
C67 C 0.6545(9) -0.0753(10) 0.3598(7) 0.063(6) Uiso 1 1 d .
C21 C 1.2783(10) 0.5296(11) 0.2285(7) 0.076(7) Uiso 1 1 d .
C49 C 0.6176(9) -0.0826(10) 0.2435(7) 0.070(6) Uiso 1 1 d .
H49A H 0.5890 -0.1174 0.2512 0.084 Uiso 1 1 calc R
C65 C 0.5968(13) -0.0201(14) 0.4199(10) 0.115(9) Uiso 1 1 d .
C83 C 0.5616(9) 0.2593(11) 0.3252(7) 0.077(7) Uiso 1 1 d .
H83A H 0.5313 0.2941 0.3291 0.093 Uiso 1 1 calc R
C50 C 0.6381(9) -0.0359(10) 0.2772(6) 0.056(6) Uiso 1 1 d .
C85 C 0.6141(10) 0.1828(11) 0.2799(8) 0.078(7) Uiso 1 1 d .
H85A H 0.6187 0.1627 0.2500 0.094 Uiso 1 1 calc R
C3 C 1.1988(9) 0.5385(10) 0.0777(7) 0.066(6) Uiso 1 1 d .
H3A H 1.1860 0.4991 0.0593 0.079 Uiso 1 1 calc R
C57 C 0.7812(10) 0.2946(11) 0.3421(7) 0.081(7) Uiso 1 1 d .
H57A H 0.7552 0.3324 0.3489 0.097 Uiso 1 1 calc R
C63 C 0.5716(10) 0.0100(11) 0.3330(8) 0.078(7) Uiso 1 1 d .
C26 C 1.3583(12) 0.9679(13) 0.1395(8) 0.101(8) Uiso 1 1 d .
H26A H 1.3364 1.0107 0.1394 0.121 Uiso 1 1 calc R
C19 C 1.0963(11) 0.6806(12) 0.1673(8) 0.103(8) Uiso 1 1 d .
C14 C 1.1377(10) 0.6563(11) 0.2073(8) 0.083(7) Uiso 1 1 d .
C15 C 1.1312(12) 0.6756(12) 0.2526(9) 0.105(8) Uiso 1 1 d .
H15A H 1.0982 0.7048 0.2604 0.126 Uiso 1 1 calc R
C29 C 1.4478(13) 1.0321(15) 0.1955(10) 0.138(10) Uiso 1 1 d .
C73 C 0.8920(10) -0.0506(11) 0.3927(7) 0.082(7) Uiso 1 1 d .
H73A H 0.9265 -0.0729 0.4089 0.098 Uiso 1 1 calc R
C56 C 0.8250(11) 0.2707(13) 0.3746(9) 0.098(8) Uiso 1 1 d .
C81 C 0.6404(9) 0.1841(10) 0.3575(7) 0.060(6) Uiso 1 1 d .
C61 C 0.7296(9) 0.2865(10) 0.2586(7) 0.075(6) Uiso 1 1 d .
C84 C 0.5705(9) 0.2334(11) 0.2815(7) 0.079(7) Uiso 1 1 d .
H84A H 0.5475 0.2498 0.2540 0.095 Uiso 1 1 calc R
C94 C 0.8899(10) 0.1049(11) 0.8253(7) 0.078(7) Uiso 1 1 d .
H94A H 0.9229 0.0733 0.8218 0.094 Uiso 1 1 calc R
C17 C 1.2231(11) 0.6045(12) 0.2868(8) 0.098(8) Uiso 1 1 d .
H17A H 1.2481 0.5904 0.3140 0.117 Uiso 1 1 calc R
C70 C 0.7053(10) -0.1282(11) 0.3515(7) 0.086(7) Uiso 1 1 d .
C64 C 0.5635(11) 0.0176(13) 0.3839(9) 0.111(9) Uiso 1 1 d .
H64A H 0.5338 0.0503 0.3928 0.133 Uiso 1 1 calc R
C6 C 1.2836(8) 0.6326(10) -0.0059(7) 0.058(6) Uiso 1 1 d .
H6A H 1.2931 0.6280 -0.0375 0.069 Uiso 1 1 calc R
C30 C 1.2748(14) 0.9273(14) 0.0861(10) 0.138(10) Uiso 1 1 d .
C69 C 0.5761(14) -0.0115(15) 0.4739(11) 0.151(11) Uiso 1 1 d .
S1 S 0.5894(3) 0.5014(3) 0.9290(2) 0.0818(19) Uiso 1 1 d .
S2 S 0.5815(6) 0.4520(7) 0.2948(4) 0.117(4) Uiso 0.70 1 d P
S2' S 0.5581(7) 0.4731(8) 0.3584(5) 0.147(5) Uiso 0.70 1 d P
F3 F 0.5664(8) 0.4026(9) 0.9892(6) 0.168(7) Uiso 1 1 d .
F2 F 0.4917(7) 0.4549(7) 0.9597(4) 0.119(5) Uiso 1 1 d .
O4 O 0.5390(9) 0.4129(9) 0.2757(6) 0.125(6) Uiso 1 1 d .
F1 F 0.5401(8) 0.3813(10) 0.9197(7) 0.172(7) Uiso 1 1 d .
O3 O 0.6084(7) 0.5350(8) 0.9711(6) 0.117(6) Uiso 1 1 d .
O4' O 0.5497(9) 0.4089(11) 0.3763(6) 0.149(7) Uiso 1 1 d .
O5 O 0.6371(9) 0.4197(10) 0.3037(6) 0.141(7) Uiso 1 1 d .
O1 O 0.5432(10) 0.5412(12) 0.8998(8) 0.187(9) Uiso 1 1 d .
O5' O 0.6084(8) 0.5069(8) 0.3818(5) 0.107(5) Uiso 1 1 d .
C107 C 0.5529(14) 0.4270(17) 0.9442(12) 0.131(11) Uiso 1 1 d .
O2 O 0.6375(9) 0.4667(10) 0.9143(6) 0.148(7) Uiso 1 1 d .
O6 O 0.5931(7) 0.5137(9) 0.2774(5) 0.117(6) Uiso 1 1 d .
O6' O 0.5026(12) 0.5107(12) 0.3498(8) 0.195(9) Uiso 1 1 d .
O1A O 0.6105(12) 0.1731(16) 0.1283(10) 0.193(10) Uiso 1 1 d .
O2A O 1.0863(8) 0.7053(9) 0.0158(6) 0.110(6) Uiso 1 1 d .
O3A O 0.6016(9) 0.5975(10) 0.8169(6) 0.142(7) Uiso 1 1 d .
O5A O 0.9290(10) 0.2696(12) 0.4776(7) 0.175(8) Uiso 1 1 d .
O7' O 0.9888(12) 0.7293(15) 0.0096(9) 0.218(10) Uiso 1 1 d .
C10' C 1.0756(17) 0.681(2) -0.0299(14) 0.198(15) Uiso 1 1 d .
C11' C 0.6032(18) 0.126(2) 0.1587(14) 0.210(17) Uiso 1 1 d .
C14' C 1.1372(17) 0.7042(17) 0.0446(12) 0.169(13) Uiso 1 1 d .
C20' C 0.6235(14) 0.1409(17) 0.0838(12) 0.162(12) Uiso 1 1 d .
O1B O 0.6514(13) 0.2216(15) 0.1371(9) 0.214(11) Uiso 1 1 d .
O2B O 0.5520(12) 0.3394(13) 0.6024(9) 0.230(11) Uiso 1 1 d .
O4B O 0.5954(12) 0.2673(14) 0.1689(9) 0.227(11) Uiso 1 1 d .
O8' O 1.2322(16) 0.6278(18) 0.3997(13) 0.312(16) Uiso 1 1 d .
C6B C 1.008(2) 0.660(3) 0.0377(17) 0.28(2) Uiso 1 1 d .
C7B C 0.705(2) 0.389(2) 0.4493(14) 0.232(17) Uiso 1 1 d .
C8B C 0.5842(15) 0.2713(17) 0.1013(11) 0.170(12) Uiso 1 1 d .
C9B C 0.637(2) 0.358(2) 0.4545(15) 0.250(19) Uiso 1 1 d .
C10B C 0.5597(17) 0.6439(19) 0.8148(12) 0.183(14) Uiso 1 1 d .
C11B C 1.200(2) 0.790(2) -0.0575(15) 0.224(18) Uiso 1 1 d .
C12B C 1.036(2) 0.796(2) 0.0216(14) 0.234(18) Uiso 1 1 d .
C110 C 0.940(2) 0.196(2) 0.5037(15) 0.249(19) Uiso 1 1 d .
C18B C 1.182(2) 0.845(3) -0.0444(16) 0.26(2) Uiso 1 1 d .
C109 C 1.232(3) 0.638(3) 0.458(2) 0.39(3) Uiso 1 1 d .
C26B C 1.118(4) 0.767(5) -0.004(3) 0.48(4) Uiso 1 1 d .

loop_
_atom_site_aniso_label
_atom_site_aniso_U_11
_atom_site_aniso_U_22
_atom_site_aniso_U_33
_atom_site_aniso_U_23
_atom_site_aniso_U_13
_atom_site_aniso_U_12
Zn2 0.0608(17) 0.0617(16) 0.0421(14) 0.0010(12) 0.0107(12) -0.0021(13)
Zn1 0.0505(15) 0.0519(14) 0.0425(14) -0.0033(12) 0.0143(11) -0.0017(13)

loop_
_atom_type_symbol
_atom_type_description
_atom_type_scat_dispersion_real
_atom_type_scat_dispersion_imag
_atom_type_scat_source
C C 0.0033 0.0016 'International Tables Vol C Tables 4.2.6.8 and 6.1.1.4'
H H 0.0000 0.0000 'International Tables Vol C Tables 4.2.6.8 and 6.1.1.4'
N N 0.0061 0.0033 'International Tables Vol C Tables 4.2.6.8 and 6.1.1.4'
O O 0.0106 0.0060 'International Tables Vol C Tables 4.2.6.8 and 6.1.1.4'
S S 0.1246 0.1234 'International Tables Vol C Tables 4.2.6.8 and 6.1.1.4'
Zn Zn 0.2839 1.4301 'International Tables Vol C Tables 4.2.6.8 and 6.1.1.4'
F F 0.0171 0.0103 'International Tables Vol C Tables 4.2.6.8 and 6.1.1.4'

loop_
_geom_angle_atom_site_label_1
_geom_angle_atom_site_label_2
_geom_angle_atom_site_label_3
_geom_angle
_geom_angle_site_symmetry_1
_geom_angle_site_symmetry_3
N6 Zn2 N4 138.2(6) . .
N6 Zn2 N3 140.3(6) . .
N4 Zn2 N3 81.2(6) . .
N6 Zn2 N7 76.6(6) . .
N4 Zn2 N7 101.1(6) . .
N3 Zn2 N7 105.6(6) . .
N6 Zn2 N5 76.1(5) . .
N4 Zn2 N5 98.4(6) . .
N3 Zn2 N5 96.2(5) . .
N7 Zn2 N5 152.6(6) . .
N2 Zn1 N9 129.7(5) . 3_766
N2 Zn1 N1 81.8(5) . .
N9 Zn1 N1 147.9(5) 3_766 .
N2 Zn1 N10 95.0(5) . 3_766
N9 Zn1 N10 73.7(5) 3_766 3_766
N1 Zn1 N10 100.8(5) . 3_766
N2 Zn1 N8 104.4(5) . 3_766
N9 Zn1 N8 78.4(5) 3_766 3_766
N1 Zn1 N8 101.7(5) . 3_766
N10 Zn1 N8 152.0(5) 3_766 3_766
C101 N9 C97 121.8(14) . .
C101 N9 Zn1 123.5(12) . 3_766
C97 N9 Zn1 114.7(11) . 3_766
C101 C100 C99 122.7(16) . .
C106 N10 C102 120.2(15) . .
C106 N10 Zn1 124.3(12) . 3_766
C102 N10 Zn1 115.3(11) . 3_766
N9 C101 C100 120.9(17) . .
N9 C101 C102 111.6(15) . .
C100 C101 C102 127.3(17) . .
C75 N5 C71 118.2(16) . .
C75 N5 Zn2 116.6(11) . .
C71 N5 Zn2 124.3(12) . .
C76 C77 C78 118.7(16) . .
C1 N2 C12 121.2(16) . .
C1 N2 Zn1 126.5(13) . .
C12 N2 Zn1 112.3(12) . .
C48 C47 C51 115.9(17) . .
C48 C47 C46 125.8(18) . .
C51 C47 C46 118.0(17) . .
N3 C52 C44 122.2(16) . .
N3 C52 C51 118.3(16) . .
C44 C52 C51 119.4(16) . .
N6 C76 C77 123.0(16) . .
N6 C76 C75 112.6(14) . .
C77 C76 C75 124.4(15) . .
C80 N6 C76 119.6(14) . .
C80 N6 Zn2 118.5(11) . .
C76 N6 Zn2 121.9(11) . .
N5 C75 C74 125.6(17) . .
N5 C75 C76 112.5(15) . .
C74 C75 C76 121.8(16) . .
C40 C39 C36 174(2) . .
N4 C51 C47 126.2(17) . .
N4 C51 C52 113.8(16) . .
C47 C51 C52 120.0(16) . .
N1 C10 C22 122.9(15) . .
N1 C10 C9 117.3(16) . .
C22 C10 C9 119.7(16) . .
C50 N4 C51 117.4(16) . .
C50 N4 Zn2 127.0(13) . .
C51 N4 Zn2 115.3(13) . .
C37 C36 C35 117.0(18) . .
C37 C36 C39 121.2(17) . .
C35 C36 C39 121.8(17) . .
C92 N8 C96 120.4(16) . .
C92 N8 Zn1 124.7(12) . 3_766
C96 N8 Zn1 114.4(11) . 3_766
C41 N3 C52 122.1(15) . .
C41 N3 Zn2 126.5(12) . .
C52 N3 Zn2 111.4(12) . .
C80 C79 C78 119.4(16) . .
C36 C37 C38 122.7(18) . .
C8 C9 C10 119(2) . .
C22 C23 C24 124.5(19) . .
C22 C23 C28 124.0(17) . .
C24 C23 C28 111.5(17) . .
N8 C96 C95 121.6(16) . .
N8 C96 C97 116.0(15) . .
C95 C96 C97 122.1(16) . .
C89 C90 C91 121.7(19) . .
C81 C82 C83 120(2) . .
C18 C13 C14 133(2) . .
C18 C13 C1 117.2(18) . .
C14 C13 C1 109.9(16) . .
C88 C89 C90 116.0(18) . .
C88 C89 C99 124.2(18) . .
C90 C89 C99 119.8(17) . .
C34 C35 C36 123(2) . .
C103 C102 N10 119.3(16) . .
C103 C102 C101 124.9(16) . .
N10 C102 C101 115.8(15) . .
C46 C45 C44 122.2(18) . .
C98 C97 N9 116.8(15) . .
C98 C97 C96 126.8(15) . .
N9 C97 C96 116.4(14) . .
C43 C42 C41 123.1(17) . .
C43 C42 C40 117.3(16) . .
C41 C42 C40 119.6(16) . .
C91 C86 C87 112.6(19) . .
C91 C86 C78 125.6(18) . .
C87 C86 C78 121.8(18) . .
C10 N1 C11 124.2(15) . .
C10 N1 Zn1 127.6(11) . .
C11 N1 Zn1 108.1(11) . .
C8 C7 C6 127(2) . .
C8 C7 C11 116.1(19) . .
C6 C7 C11 117.0(18) . .
C77 C78 C79 118.4(16) . .
C77 C78 C86 121.5(16) . .
C79 C78 C86 119.8(16) . .
C42 C43 C44 123.7(17) . .
C23 C22 C27 120.0(18) . .
C23 C22 C10 118.4(16) . .
C27 C22 C10 121.1(18) . .
C104 C103 C102 122(2) . .
C4 C12 N2 122.2(18) . .
C4 C12 C11 120.7(18) . .
N2 C12 C11 116.9(17) . .
C34 C33 C38 123(2) . .
C34 C33 C32 119(2) . .
C38 C33 C32 118(2) . .
N3 C41 C42 115.9(15) . .
N3 C41 C53 113.9(15) . .
C42 C41 C53 130.2(16) . .
C99 C98 C97 121.1(15) . .
C63 C62 C67 134(2) . .
C63 C62 C50 113.9(18) . .
C67 C62 C50 111.8(17) . .
C85 N7 C81 115.1(17) . .
C85 N7 Zn2 126.9(14) . .
C81 N7 Zn2 117.9(13) . .
C43 C44 C45 128.9(16) . .
C43 C44 C52 112.8(16) . .
C45 C44 C52 118.3(16) . .
C98 C99 C100 116.6(15) . .
C98 C99 C89 121.2(15) . .
C100 C99 C89 122.2(15) . .
N8 C92 C93 120.9(19) . .
C12 C4 C3 117.2(19) . .
C12 C4 C5 118(2) . .
C3 C4 C5 124(2) . .
C25 C24 C23 111(2) . .
C31 C32 C33 174(2) . .
C55 C54 C53 121.6(17) . .
C55 C54 C59 116.5(16) . .
C53 C54 C59 121.9(15) . .
C106 C105 C104 121(2) . .
C24 C25 C26 124(2) . .
C24 C25 C29 115(2) . .
C26 C25 C29 120(2) . .
C96 C95 C94 117.9(19) . .
C35 C34 C33 118(2) . .
C39 C40 C42 177(2) . .
C17 C16 C15 134(2) . .
C17 C16 O20 115(2) . .
C15 C16 O20 111(2) . .
C47 C48 C49 117.4(19) . .
C45 C46 C47 121.8(19) . .
C33 C38 C37 115.4(19) . .
C94 C93 C92 118(2) . .
C86 C87 C88 123(2) . .
C13 C18 C21 128(2) . .
C13 C18 C17 112(2) . .
C21 C18 C17 120.2(19) . .
C3 C2 C1 115.8(19) . .
C3 C2 C31 122.3(19) . .
C1 C2 C31 121.8(17) . .
C57 C58 C53 115(2) . .
C57 C58 C61 123(2) . .
C53 C58 C61 122.0(19) . .
C9 C8 C7 123(2) . .
C32 C31 C2 176(2) . .
N2 C1 C2 120.5(17) . .
N2 C1 C13 118.3(16) . .
C2 C1 C13 121.1(16) . .
N1 C11 C7 120.3(17) . .
N1 C11 C12 120.6(16) . .
C7 C11 C12 118.5(18) . .
C103 C104 C105 118(2) . .
N6 C80 C79 120.8(15) . .
N6 C80 C81 115.6(14) . .
C79 C80 C81 123.6(15) . .
C65 C66 C67 127(3) . .
N5 C71 C72 119.1(19) . .
C54 C55 C56 114(2) . .
C54 C53 C58 121.7(16) . .
C54 C53 C41 118.5(15) . .
C58 C53 C41 119.5(16) . .
C75 C74 C73 118(2) . .
C26 C27 C22 119(2) . .
C26 C27 C30 117(2) . .
C22 C27 C30 123(2) . .
C86 C91 C90 124.0(19) . .
C105 C106 N10 119.8(19) . .
C6 C5 C4 124(2) . .
C71 C72 C73 121(2) . .
C89 C88 C87 123(2) . .
C62 C67 C66 108.7(19) . .
C62 C67 C70 131.6(18) . .
C66 C67 C70 119.7(19) . .
C50 C49 C48 123(2) . .
C66 C65 C64 116(3) . .
C66 C65 C69 125(3) . .
C64 C65 C69 118(3) . .
C84 C83 C82 119(2) . .
N4 C50 C49 119.6(18) . .
N4 C50 C62 113.9(16) . .
C49 C50 C62 126.5(18) . .
N7 C85 C84 127(2) . .
C4 C3 C2 123(2) . .
C56 C57 C58 118(2) . .
C62 C63 C68 132(2) . .
C62 C63 C64 108(2) . .
C68 C63 C64 119(2) . .
C27 C26 C25 121(3) . .
C15 C14 C19 123(2) . .
C15 C14 C13 111(2) . .
C19 C14 C13 126(2) . .
C14 C15 C16 117(2) . .
C74 C73 C72 118(2) . .
C57 C56 C55 129(2) . .
C57 C56 O60 114(2) . .
C55 C56 O60 117(2) . .
N7 C81 C82 123.2(19) . .
N7 C81 C80 111.4(17) . .
C82 C81 C80 125.3(18) . .
C85 C84 C83 116(2) . .
C95 C94 C93 121(2) . .
C16 C17 C18 112(2) . .
C65 C64 C63 125(3) . .
C5 C6 C7 121(2) . .
O2 S1 O3 108.5(12) . .
O2 S1 O1 126.6(13) . .
O3 S1 O1 112.9(12) . .
O2 S1 C107 93.2(14) . .
O3 S1 C107 106.0(14) . .
O1 S1 C107 105.8(15) . .
O4 S2 O6 121.4(15) . .
O4 S2 O5 114.1(15) . .
O6 S2 O5 106.6(15) . .
O4 S2 S2' 106.5(12) . .
O6 S2 S2' 103.7(11) . .
O5 S2 S2' 102.4(11) . .
O4' S2' O5' 111.6(15) . .
O4' S2' O6' 113.0(17) . .
O5' S2' O6' 118.1(16) . .
O4' S2' S2 102.5(12) . .
O5' S2' S2 106.7(11) . .
O6' S2' S2 103.2(13) . .
F1 C107 F3 110(3) . .
F1 C107 F2 106(3) . .
F3 C107 F2 88(2) . .
F1 C107 S1 125(3) . .
F3 C107 S1 117(2) . .
F2 C107 S1 102.4(19) . .
C11' O1A O1B 120(3) . .
C11' O1A C20' 110(3) . .
O1B O1A C20' 107(3) . .
C14' O2A C10' 130(3) . .
C14' O2A C26B 82(3) . .
C10' O2A C26B 88(3) . .
C6B O7' C12B 114(3) . .
O2A C10' C26B 49(3) . .
O2A C14' C26B 53(3) . .
O1A O1B O4B 88(2) . .
O7' C12B C26B 105(4) . .
O2A C26B C14' 45(3) . .
O2A C26B C10' 44(3) . .
C14' C26B C10' 79(4) . .
O2A C26B C12B 69(4) . .
C14' C26B C12B 93(4) . .
C10' C26B C12B 89(4) . .

loop_
_geom_bond_atom_site_label_1
_geom_bond_atom_site_label_2
_geom_bond_distance
_geom_bond_site_symmetry_2
Zn2 N6 2.017(12) .
Zn2 N4 2.039(16) .
Zn2 N3 2.055(14) .
Zn2 N7 2.090(15) .
Zn2 N5 2.164(14) .
Zn1 N2 2.060(14) .
Zn1 N9 2.094(13) 3_766
Zn1 N1 2.148(13) .
Zn1 N10 2.171(13) 3_766
Zn1 N8 2.170(14) 3_766
N9 C101 1.296(18) .
N9 C97 1.403(18) .
N9 Zn1 2.094(13) 3_766
C100 C101 1.305(19) .
C100 C99 1.394(19) .
N10 C106 1.357(19) .
N10 C102 1.368(17) .
N10 Zn1 2.171(13) 3_766
C101 C102 1.49(2) .
N5 C75 1.338(18) .
N5 C71 1.37(2) .
C77 C76 1.357(19) .
C77 C78 1.383(19) .
N2 C1 1.261(18) .
N2 C12 1.382(19) .
C47 C48 1.39(2) .
C47 C51 1.40(2) .
C47 C46 1.47(2) .
C52 N3 1.379(19) .
C52 C44 1.44(2) .
C52 C51 1.46(2) .
C76 N6 1.336(17) .
C76 C75 1.55(2) .
N6 C80 1.324(16) .
C75 C74 1.34(2) .
C39 C40 1.13(2) .
C39 C36 1.42(2) .
C51 N4 1.356(19) .
C10 N1 1.285(17) .
C10 C22 1.43(2) .
C10 C9 1.49(2) .
N4 C50 1.36(2) .
C36 C37 1.38(2) .
C36 C35 1.40(2) .
N8 C92 1.346(19) .
N8 C96 1.351(17) .
N8 Zn1 2.170(14) 3_766
N3 C41 1.375(19) .
C79 C80 1.389(19) .
C79 C78 1.39(2) .
C37 C38 1.41(2) .
C9 C8 1.35(2) .
C23 C22 1.38(2) .
C23 C24 1.44(2) .
C23 C28 1.65(3) .
C96 C95 1.38(2) .
C96 C97 1.48(2) .
C90 C89 1.38(2) .
C90 C91 1.41(2) .
C82 C81 1.35(2) .
C82 C83 1.38(2) .
C13 C18 1.31(2) .
C13 C14 1.54(3) .
C13 C1 1.61(2) .
C89 C88 1.34(2) .
C89 C99 1.43(2) .
O60 C56 1.42(2) .
C35 C34 1.34(2) .
C102 C103 1.35(2) .
O20 C16 1.48(2) .
C45 C46 1.34(2) .
C45 C44 1.41(2) .
C97 C98 1.386(19) .
C42 C43 1.35(2) .
C42 C41 1.38(2) .
C42 C40 1.49(2) .
C86 C91 1.38(2) .
C86 C87 1.41(2) .
C86 C78 1.47(2) .
N1 C11 1.367(18) .
C7 C8 1.37(2) .
C7 C6 1.41(2) .
C7 C11 1.43(2) .
C43 C44 1.40(2) .
C22 C27 1.42(2) .
C103 C104 1.35(2) .
C12 C4 1.33(2) .
C12 C11 1.43(2) .
C33 C34 1.38(2) .
C33 C38 1.40(2) .
C33 C32 1.43(3) .
C41 C53 1.46(2) .
C98 C99 1.367(18) .
C62 C63 1.30(2) .
C62 C67 1.42(2) .
C62 C50 1.57(2) .
N7 C85 1.33(2) .
N7 C81 1.334(19) .
C92 C93 1.39(2) .
C59 C54 1.53(2) .
C4 C3 1.36(2) .
C4 C5 1.41(2) .
C24 C25 1.41(3) .
C32 C31 1.20(2) .
C54 C55 1.37(2) .
C54 C53 1.42(2) .
C105 C106 1.35(2) .
C105 C104 1.39(2) .
C25 C26 1.43(3) .
C25 C29 1.69(3) .
C95 C94 1.38(2) .
C16 C17 1.37(3) .
C16 C15 1.40(3) .
C48 C49 1.42(2) .
C93 C94 1.39(2) .
C87 C88 1.42(2) .
C18 C21 1.40(2) .
C18 C17 1.57(3) .
C68 C63 1.45(3) .
C2 C3 1.37(2) .
C2 C1 1.45(2) .
C2 C31 1.52(2) .
C58 C57 1.41(2) .
C58 C53 1.47(2) .
C58 C61 1.51(3) .
C80 C81 1.49(2) .
C66 C65 1.29(3) .
C66 C67 1.45(3) .
C71 C72 1.39(2) .
C55 C56 1.40(3) .
C74 C73 1.39(2) .
C27 C26 1.31(3) .
C27 C30 1.50(3) .
C5 C6 1.27(2) .
C72 C73 1.41(2) .
C67 C70 1.53(3) .
C49 C50 1.37(2) .
C65 C64 1.41(3) .
C65 C69 1.65(3) .
C83 C84 1.38(2) .
C85 C84 1.36(2) .
C57 C56 1.35(3) .
C63 C64 1.49(3) .
C19 C14 1.47(3) .
C14 C15 1.37(3) .
S1 O2 1.337(19) .
S1 O3 1.398(15) .
S1 O1 1.47(2) .
S1 C107 1.71(3) .
S2 O4 1.277(17) .
S2 O6 1.318(16) .
S2 O5 1.362(18) .
S2 S2' 1.971(16) .
S2' O4' 1.354(19) .
S2' O5' 1.391(17) .
S2' O6' 1.41(2) .
F3 C107 1.38(3) .
F2 C107 1.53(3) .
F1 C107 1.14(3) .
O1A C11' 1.28(4) .
O1A O1B 1.30(3) .
O1A C20' 1.46(3) .
O2A C14' 1.32(3) .
O2A C10' 1.39(4) .
O2A C26B 1.51(9) .
O3A C10B 1.27(3) .
O5A C110 1.61(4) .
O7' C6B 1.60(5) .
O7' C12B 1.67(4) .
C10' C26B 2.01(9) .
C14' C26B 1.86(8) .
O1B O4B 1.81(3) .
O8' C109 1.67(6) .
C7B C9B 1.61(5) .
C11B C18B 1.21(5) .
C12B C26B 2.05(8) .
